data_4022161
loop_
_publ_author_name
'Michael Z\"ollinger'
'Peter Mayer'
'Thomas Lindel'

_publ_contact_author_address
;
Department of Chemistry and Biochemistry
Ludwig Maximilian University
Butenandtstrasse 5-13 (Haus F)
D-81377 Munich
Germany
;
_publ_contact_author_email thomas.lindel@cup.uni-muenchen.de
_publ_contact_author_fax '+49 089-2180-77734'
_publ_contact_author_name 'Thomas Lindel'
_publ_section_title
;
 Total Synthesis of the Cytostatic Marine Natural Product
 Dibromophakellstatin via Three-Component Imidazolidinone Anellation
;
_journal_name_full 'Journal of Organic Chemistry'
_journal_page_first 9431
_journal_page_last 9439
_journal_paper_doi 10.1021/jo061813u
_journal_volume 71
_journal_year 2006
_chemical_formula_moiety 'C16 H18 Br2 N4 O5'
_chemical_formula_sum 'C16 H18 Br2 N4 O5'
_chemical_formula_weight 506.146
_space_group_IT_number 33
_symmetry_cell_setting orthorhombic
_symmetry_Int_Tables_number 33
_symmetry_space_group_name_Hall 'P 2c -2n'
_symmetry_space_group_name_H-M 'P n a 21'
_atom_sites_solution_hydrogens geom
_atom_sites_solution_primary direct
_atom_sites_solution_secondary difmap
_audit_author_name 'Mayer, P.'
_audit_block_code C16H18Br2N4O5_jn505_lindel
_audit_creation_date 14-Dez-05
_audit_creation_method 'form98_non/compatible with shelxl97-2'
_audit_update_record 06-Jul-06
_cell_angle_alpha 90.00
_cell_angle_beta 90.00
_cell_angle_gamma 90.00
_cell_formula_units_Z 8
_cell_length_a 16.0467(2)
_cell_length_b 10.57100(10)
_cell_length_c 22.3993(2)
_cell_measurement_reflns_used 48239
_cell_measurement_temperature 200(2)
_cell_measurement_theta_max 27.485
_cell_measurement_theta_min 3.134
_cell_volume 3799.59(7)
_computing_cell_refinement 'HKL Scalepack (Otwinowski & Minor 1997)'
_computing_data_collection 'Collect (Nonius BV, 1997-2000)'
_computing_data_reduction 'HKL Denzo and Scalepack (Otwinowski & Minor 1997)'
_computing_structure_refinement 'SHELXL-97 (G. M. Sheldrick. University of G\"ottingen, 97-2 version)'
_computing_structure_solution
;
A. Altomare, M. C. Burla, M. Camalli, G. L. Cascarano, C. Giacovazzo, A.
Guagliardi, A. G. G. Moliterni, G. Polidori, R. Spagna: SIR97: a new tool for
crystal structure determination and refinement; J. Appl. Crystallogr. 1999,
32, 115-119.
;
_diffrn_ambient_temperature 200(2)
_diffrn_detector_area_resol_mean 9
_diffrn_measured_fraction_theta_full 0.996
_diffrn_measured_fraction_theta_max 0.996
_diffrn_measurement_device '95mm CCD camera on \k-goniostat'
_diffrn_measurement_device_type KappaCCD
_diffrn_measurement_method omega-scan
_diffrn_orient_matrix_type 'by Nonius Collect from scalepack cell'
_diffrn_orient_matrix_UB_11 0.0486580
_diffrn_orient_matrix_UB_12 -0.0479553
_diffrn_orient_matrix_UB_13 0.0168979
_diffrn_orient_matrix_UB_21 -0.0012386
_diffrn_orient_matrix_UB_22 0.0270626
_diffrn_orient_matrix_UB_23 0.0402106
_diffrn_orient_matrix_UB_31 -0.0811155
_diffrn_orient_matrix_UB_32 -0.0291797
_diffrn_orient_matrix_UB_33 0.0095224
_diffrn_radiation_collimation 0.25
_diffrn_radiation_monochromator graphite
_diffrn_radiation_source 'rotating anode'
_diffrn_radiation_type MoK\a
_diffrn_radiation_wavelength 0.71073
_diffrn_reflns_av_R_equivalents 0.0486
_diffrn_reflns_av_sigmaI/netI 0.0319
_diffrn_reflns_limit_h_max 14
_diffrn_reflns_limit_h_min -20
_diffrn_reflns_limit_k_max 13
_diffrn_reflns_limit_k_min -13
_diffrn_reflns_limit_l_max 29
_diffrn_reflns_limit_l_min -29
_diffrn_reflns_number 56137
_diffrn_reflns_theta_full 27.47
_diffrn_reflns_theta_max 27.47
_diffrn_reflns_theta_min 3.31
_diffrn_source_current 45.00
_diffrn_source_power 2.250
_diffrn_source_type 'FR 591 generator'
_diffrn_source_voltage 50.00
_exptl_absorpt_coefficient_mu 4.303
_exptl_absorpt_correction_type none
_exptl_crystal_colour colourless
_exptl_crystal_density_diffrn 1.76964(3)
_exptl_crystal_density_method 'not measured'
_exptl_crystal_description block
_exptl_crystal_F_000 2016
_exptl_crystal_size_max 0.25
_exptl_crystal_size_mid 0.18
_exptl_crystal_size_min 0.17
_refine_diff_density_max 0.511
_refine_diff_density_min -0.472
_refine_diff_density_rms 0.060
_refine_ls_abs_structure_details 'Flack H D (1983), Acta Cryst. A39, 876-881'
_refine_ls_abs_structure_Flack -0.019(5)
_refine_ls_extinction_method none
_refine_ls_goodness_of_fit_ref 1.020
_refine_ls_hydrogen_treatment mixed
_refine_ls_matrix_type full
_refine_ls_number_parameters 495
_refine_ls_number_reflns 8652
_refine_ls_number_restraints 1
_refine_ls_restrained_S_all 1.020
_refine_ls_R_factor_all 0.0375
_refine_ls_R_factor_gt 0.0304
_refine_ls_shift/su_max 0.001
_refine_ls_shift/su_mean 0.000
_refine_ls_structure_factor_coef Fsqd
_refine_ls_weighting_details 'calc w=1/[\s^2^(Fo^2^)+(0.0321P)^2^+2.5682P] where P=(Fo^2^+2Fc^2^)/3'
_refine_ls_weighting_scheme calc
_refine_ls_wR_factor_gt 0.0665
_refine_ls_wR_factor_ref 0.0697
_reflns_number_gt 7810
_reflns_number_total 8652
_reflns_threshold_expression >2sigma(I)
_cod_data_source_file jo061813urom20060901_080132.cif
_cod_database_code 4022161

loop_
_symmetry_equiv_pos_as_xyz
'x, y, z'
'-x, -y, z+1/2'
'-x+1/2, y+1/2, z+1/2'
'x+1/2, -y+1/2, z'

loop_
_atom_site_label
_atom_site_type_symbol
_atom_site_fract_x
_atom_site_fract_y
_atom_site_fract_z
_atom_site_U_iso_or_equiv
_atom_site_adp_type
_atom_site_occupancy
_atom_site_symmetry_multiplicity
_atom_site_calc_flag
_atom_site_refinement_flags
Br1 Br 0.89296(2) 0.92474(3) 0.321964(14) 0.03471(8) Uani 1 1 d .
Br2 Br 0.97377(3) 0.99940(4) 0.180231(18) 0.05006(11) Uani 1 1 d .
Br3 Br 0.87866(2) 0.80037(3) 0.594401(14) 0.03632(8) Uani 1 1 d .
Br4 Br 0.78171(3) 0.74252(4) 0.733312(18) 0.05215(11) Uani 1 1 d .
O1 O 1.00251(18) 0.4427(3) 0.16976(11) 0.0499(7) Uani 1 1 d .
O2 O 1.04912(15) 0.7233(2) 0.49285(9) 0.0329(5) Uani 1 1 d .
O3 O 0.99245(19) 0.5347(2) 0.46729(12) 0.0464(6) Uani 1 1 d .
O4 O 0.76948(14) 0.6045(2) 0.37281(9) 0.0338(5) Uani 1 1 d .
O5 O 0.81257(16) 0.7091(2) 0.45542(9) 0.0351(5) Uani 1 1 d .
O6 O 0.73181(17) 1.2952(2) 0.71942(11) 0.0451(6) Uani 1 1 d .
O7 O 0.71853(15) 0.9677(2) 0.41232(10) 0.0365(5) Uani 1 1 d .
O8 O 0.77933(18) 1.1569(2) 0.42962(11) 0.0462(6) Uani 1 1 d .
O9 O 0.98980(14) 1.1280(2) 0.53347(11) 0.0391(6) Uani 1 1 d .
O10 O 0.96042(17) 0.9989(2) 0.45562(11) 0.0397(6) Uani 1 1 d .
N1 N 0.94115(16) 0.6818(2) 0.27657(10) 0.0246(5) Uani 1 1 d .
N2 N 0.95504(18) 0.4247(3) 0.26480(13) 0.0353(6) Uani 1 1 d .
N3 N 0.90400(16) 0.6599(2) 0.38122(10) 0.0271(5) Uani 1 1 d .
N4 N 0.96883(18) 0.7154(3) 0.41339(12) 0.0291(6) Uani 1 1 d .
H4 H 0.956(3) 0.792(4) 0.4210(17) 0.037(11) Uiso 1 1 d .
N5 N 0.81265(16) 1.0447(2) 0.62593(10) 0.0238(5) Uani 1 1 d .
N6 N 0.79504(18) 1.3033(2) 0.62841(11) 0.0309(6) Uani 1 1 d .
N7 N 0.86106(17) 1.0531(2) 0.52327(10) 0.0245(5) Uani 1 1 d .
N8 N 0.80005(18) 0.9877(3) 0.49108(11) 0.0275(5) Uani 1 1 d .
H8 H 0.806(3) 0.912(4) 0.4884(17) 0.041(11) Uiso 1 1 d .
C1 C 0.93810(19) 0.8101(3) 0.26863(13) 0.0259(6) Uani 1 1 d .
C2 C 0.9680(2) 0.8376(3) 0.21240(14) 0.0331(7) Uani 1 1 d .
C3 C 0.9884(2) 0.7241(3) 0.18404(14) 0.0351(7) Uani 1 1 d .
H3 H 1.0100 0.7149 0.1448 0.042 Uiso 1 1 calc R
C4 C 0.9713(2) 0.6292(3) 0.22332(13) 0.0301(7) Uani 1 1 d .
C5 C 0.9786(2) 0.4923(3) 0.21607(15) 0.0348(8) Uani 1 1 d .
C6 C 0.92290(19) 0.6027(3) 0.32604(13) 0.0260(6) Uani 1 1 d .
C7 C 0.9299(2) 0.4778(3) 0.31902(15) 0.0318(6) Uani 1 1 d .
C8 C 0.9114(3) 0.3723(3) 0.36214(17) 0.0455(9) Uani 1 1 d .
H8A H 0.8512 0.3524 0.3632 0.055 Uiso 1 1 calc R
H8B H 0.9306 0.3933 0.4030 0.055 Uiso 1 1 calc R
C9 C 0.9622(3) 0.2623(4) 0.3353(2) 0.0618(12) Uani 1 1 d .
H9A H 1.0201 0.2629 0.3505 0.074 Uiso 1 1 calc R
H9B H 0.9363 0.1798 0.3450 0.074 Uiso 1 1 calc R
C10 C 0.9604(3) 0.2861(3) 0.2687(2) 0.0491(10) Uani 1 1 d .
H10A H 1.0117 0.2543 0.2492 0.059 Uiso 1 1 calc R
H10B H 0.9113 0.2455 0.2499 0.059 Uiso 1 1 calc R
C11 C 1.0014(2) 0.6467(3) 0.45968(13) 0.0299(7) Uani 1 1 d .
C12 C 1.0923(2) 0.6616(4) 0.54234(14) 0.0399(8) Uani 1 1 d .
H12A H 1.1308 0.5958 0.5272 0.048 Uiso 1 1 calc R
H12B H 1.0518 0.6214 0.5697 0.048 Uiso 1 1 calc R
C13 C 1.1399(3) 0.7641(4) 0.57397(19) 0.0535(11) Uani 1 1 d .
H13A H 1.1702 0.7277 0.6078 0.080 Uiso 1 1 calc R
H13B H 1.1009 0.8286 0.5885 0.080 Uiso 1 1 calc R
H13C H 1.1796 0.8030 0.5462 0.080 Uiso 1 1 calc R
C14 C 0.8262(2) 0.6616(3) 0.40724(13) 0.0271(6) Uani 1 1 d .
C15 C 0.6864(2) 0.5969(4) 0.39854(17) 0.0457(9) Uani 1 1 d .
H15A H 0.6642 0.6828 0.4061 0.055 Uiso 1 1 calc R
H15B H 0.6880 0.5502 0.4368 0.055 Uiso 1 1 calc R
C16 C 0.6329(3) 0.5294(6) 0.3549(2) 0.0680(14) Uani 1 1 d .
H16A H 0.5760 0.5236 0.3705 0.102 Uiso 1 1 calc R
H16B H 0.6550 0.4441 0.3483 0.102 Uiso 1 1 calc R
H16C H 0.6324 0.5759 0.3170 0.102 Uiso 1 1 calc R
C17 C 0.82025(19) 0.9196(3) 0.63948(13) 0.0264(6) Uani 1 1 d .
C18 C 0.7851(2) 0.8996(3) 0.69448(13) 0.0333(7) Uani 1 1 d .
C19 C 0.7551(2) 1.0133(3) 0.71663(14) 0.0348(7) Uani 1 1 d .
H19 H 0.7277 1.0263 0.7537 0.042 Uiso 1 1 calc R
C20 C 0.7729(2) 1.1038(3) 0.67408(13) 0.0294(6) Uani 1 1 d .
C21 C 0.7633(2) 1.2404(3) 0.67687(14) 0.0312(7) Uani 1 1 d .
C22 C 0.8349(2) 1.1181(3) 0.57486(12) 0.0249(6) Uani 1 1 d .
C23 C 0.8259(2) 1.2429(3) 0.57776(13) 0.0271(6) Uani 1 1 d .
C24 C 0.8474(2) 1.3428(3) 0.53221(15) 0.0377(8) Uani 1 1 d .
H24A H 0.9081 1.3447 0.5244 0.045 Uiso 1 1 calc R
H24B H 0.8175 1.3277 0.4942 0.045 Uiso 1 1 calc R
C25 C 0.8194(6) 1.4616(4) 0.5604(2) 0.103(3) Uani 1 1 d .
H25A H 0.8653 1.5242 0.5590 0.123 Uiso 1 1 calc R
H25B H 0.7719 1.4964 0.5375 0.123 Uiso 1 1 calc R
C26 C 0.7942(3) 1.4420(3) 0.62209(17) 0.0417(8) Uani 1 1 d .
H26A H 0.7378 1.4766 0.6294 0.050 Uiso 1 1 calc R
H26B H 0.8340 1.4822 0.6500 0.050 Uiso 1 1 calc R
C27 C 0.7674(2) 1.0485(3) 0.44213(13) 0.0295(7) Uani 1 1 d .
C28 C 0.6758(3) 1.0209(4) 0.36097(18) 0.0551(11) Uani 1 1 d .
H28A H 0.7141 1.0768 0.3385 0.066 Uiso 1 1 calc R
H28B H 0.6275 1.0719 0.3744 0.066 Uiso 1 1 calc R
C29 C 0.6470(3) 0.9167(5) 0.32215(19) 0.0584(11) Uani 1 1 d .
H29A H 0.6178 0.9518 0.2875 0.088 Uiso 1 1 calc R
H29B H 0.6091 0.8618 0.3446 0.088 Uiso 1 1 calc R
H29C H 0.6951 0.8673 0.3086 0.088 Uiso 1 1 calc R
C30 C 0.9406(2) 1.0553(3) 0.50011(13) 0.0275(6) Uani 1 1 d .
C31 C 1.0749(3) 1.1425(5) 0.5120(3) 0.0711(15) Uani 1 1 d .
H31A H 1.1097 1.0728 0.5278 0.085 Uiso 1 1 calc R
H31B H 1.0755 1.1374 0.4679 0.085 Uiso 1 1 calc R
C32 C 1.1089(4) 1.2608(6) 0.5305(4) 0.105(3) Uani 1 1 d .
H32A H 1.1664 1.2680 0.5161 0.158 Uiso 1 1 calc R
H32B H 1.1083 1.2658 0.5742 0.158 Uiso 1 1 calc R
H32C H 1.0755 1.3299 0.5139 0.158 Uiso 1 1 calc R

loop_
_atom_site_aniso_label
_atom_site_aniso_U_11
_atom_site_aniso_U_22
_atom_site_aniso_U_33
_atom_site_aniso_U_23
_atom_site_aniso_U_13
_atom_site_aniso_U_12
Br1 0.04619(19) 0.02826(14) 0.02966(14) -0.00666(13) 0.00355(14) 0.00085(13)
Br2 0.0690(3) 0.04055(18) 0.04060(18) 0.01171(15) 0.01317(18) -0.00138(18)
Br3 0.0487(2) 0.02416(14) 0.03609(16) -0.00373(13) 0.00052(15) 0.00420(13)
Br4 0.0644(3) 0.0473(2) 0.0447(2) 0.02149(17) 0.00332(19) -0.00363(19)
O1 0.0587(18) 0.0522(16) 0.0387(14) -0.0204(12) 0.0064(12) 0.0108(13)
O2 0.0381(13) 0.0337(12) 0.0270(10) 0.0003(9) -0.0084(9) -0.0044(10)
O3 0.0597(19) 0.0300(13) 0.0495(15) 0.0041(11) -0.0119(13) -0.0092(12)
O4 0.0285(12) 0.0433(13) 0.0295(11) -0.0064(9) 0.0036(9) -0.0074(10)
O5 0.0462(15) 0.0371(12) 0.0221(10) -0.0061(9) 0.0047(9) -0.0023(11)
O6 0.0474(16) 0.0496(15) 0.0383(14) -0.0173(11) 0.0114(11) 0.0054(12)
O7 0.0379(14) 0.0407(13) 0.0310(11) -0.0010(10) -0.0114(10) -0.0028(11)
O8 0.0576(18) 0.0351(13) 0.0460(14) 0.0099(11) -0.0117(11) -0.0040(12)
O9 0.0247(12) 0.0460(14) 0.0466(13) -0.0175(11) 0.0057(10) -0.0034(11)
O10 0.0462(16) 0.0408(14) 0.0321(12) -0.0133(10) 0.0124(10) -0.0011(11)
N1 0.0279(15) 0.0244(12) 0.0214(11) -0.0039(9) -0.0002(9) -0.0013(10)
N2 0.0367(16) 0.0273(14) 0.0418(15) -0.0132(12) 0.0006(12) -0.0013(12)
N3 0.0306(14) 0.0299(13) 0.0208(11) -0.0069(10) -0.0004(10) -0.0073(11)
N4 0.0334(16) 0.0275(14) 0.0262(12) -0.0020(11) -0.0027(10) -0.0067(11)
N5 0.0265(14) 0.0261(12) 0.0188(11) -0.0028(9) 0.0022(9) 0.0004(10)
N6 0.0341(16) 0.0265(13) 0.0322(14) -0.0060(10) 0.0024(11) 0.0000(11)
N7 0.0273(14) 0.0249(12) 0.0212(11) -0.0043(9) 0.0027(9) -0.0048(10)
N8 0.0338(16) 0.0244(13) 0.0242(12) -0.0023(10) -0.0032(10) -0.0024(11)
C1 0.0249(17) 0.0280(15) 0.0248(13) -0.0062(11) 0.0016(11) -0.0013(12)
C2 0.038(2) 0.0342(17) 0.0273(15) 0.0017(13) 0.0041(13) -0.0034(14)
C3 0.0361(19) 0.0450(19) 0.0242(15) -0.0037(14) 0.0048(13) 0.0023(15)
C4 0.0292(18) 0.0374(17) 0.0236(14) -0.0078(12) 0.0029(12) 0.0014(13)
C5 0.0284(19) 0.0417(19) 0.0344(17) -0.0127(14) -0.0019(12) 0.0035(14)
C6 0.0275(15) 0.0269(14) 0.0236(13) -0.0019(12) 0.0018(12) -0.0020(11)
C7 0.0325(18) 0.0302(15) 0.0328(15) -0.0049(13) 0.0000(14) -0.0067(13)
C8 0.061(3) 0.0276(18) 0.048(2) 0.0000(15) 0.0044(18) -0.0128(17)
C9 0.088(4) 0.0249(18) 0.073(3) 0.0000(18) -0.001(2) -0.0028(19)
C10 0.056(3) 0.0271(18) 0.065(2) -0.0179(17) 0.0045(19) -0.0033(16)
C11 0.0300(18) 0.0356(17) 0.0241(14) -0.0034(12) 0.0029(12) -0.0037(14)
C12 0.039(2) 0.049(2) 0.0311(17) 0.0033(15) -0.0085(14) 0.0060(17)
C13 0.048(3) 0.069(3) 0.044(2) -0.0074(18) -0.0207(17) 0.004(2)
C14 0.0339(18) 0.0234(13) 0.0241(13) 0.0002(11) 0.0001(12) -0.0025(12)
C15 0.028(2) 0.063(2) 0.046(2) -0.0054(18) 0.0104(15) -0.0065(18)
C16 0.041(3) 0.105(4) 0.058(3) -0.027(3) 0.011(2) -0.023(3)
C17 0.0268(17) 0.0274(15) 0.0251(14) -0.0014(11) -0.0017(11) -0.0014(12)
C18 0.037(2) 0.0353(17) 0.0274(15) 0.0086(13) -0.0016(12) -0.0036(14)
C19 0.0324(19) 0.0474(19) 0.0247(15) -0.0001(13) 0.0039(12) 0.0005(15)
C20 0.0317(18) 0.0356(16) 0.0209(13) -0.0062(12) 0.0016(12) -0.0009(13)
C21 0.0264(16) 0.0387(16) 0.0284(15) -0.0095(13) 0.0004(12) 0.0033(13)
C22 0.0305(17) 0.0245(14) 0.0197(12) -0.0008(10) 0.0043(11) -0.0038(12)
C23 0.0271(17) 0.0270(14) 0.0273(14) -0.0032(11) 0.0029(11) -0.0013(12)
C24 0.050(2) 0.0229(15) 0.0401(17) 0.0038(13) 0.0032(15) -0.0016(15)
C25 0.216(8) 0.0224(19) 0.070(3) 0.006(2) 0.058(4) 0.018(3)
C26 0.048(2) 0.0251(17) 0.052(2) -0.0105(14) -0.0014(16) 0.0014(15)
C27 0.0324(18) 0.0319(16) 0.0243(14) -0.0011(12) 0.0016(12) -0.0001(13)
C28 0.057(3) 0.064(3) 0.044(2) 0.0105(19) -0.0238(19) -0.001(2)
C29 0.037(2) 0.104(3) 0.0349(17) -0.012(2) -0.0124(18) 0.000(2)
C30 0.0327(18) 0.0244(14) 0.0254(14) -0.0025(11) 0.0006(12) -0.0013(13)
C31 0.026(2) 0.084(3) 0.103(4) -0.044(3) 0.014(2) -0.008(2)
C32 0.048(4) 0.080(4) 0.188(8) -0.002(4) 0.034(4) -0.017(3)

loop_
_atom_type_symbol
_atom_type_description
_atom_type_scat_dispersion_real
_atom_type_scat_dispersion_imag
_atom_type_scat_source
C C 0.0033 0.0016 'International Tables Vol C Tables 4.2.6.8 and 6.1.1.4'
H H 0.0000 0.0000 'International Tables Vol C Tables 4.2.6.8 and 6.1.1.4'
N N 0.0061 0.0033 'International Tables Vol C Tables 4.2.6.8 and 6.1.1.4'
O O 0.0106 0.0060 'International Tables Vol C Tables 4.2.6.8 and 6.1.1.4'
Br Br -0.2901 2.4595 'International Tables Vol C Tables 4.2.6.8 and 6.1.1.4'

loop_
_exptl_crystal_face_index_h
_exptl_crystal_face_index_k
_exptl_crystal_face_index_l
_exptl_crystal_face_perp_dist
0 1 0 0.060000
0 -1 0 0.110000
0 0 1 0.090000
0 0 -1 0.160000
1 0 0 0.090000
-1 0 0 0.080000
-6 1 -12 0.085000
6 1 -12 0.097000
-1 -16 -13 0.109000
0 5 -6 0.087000
4 0 5 0.100000
2 -8 -3 0.096000

loop_
_geom_angle_atom_site_label_1
_geom_angle_atom_site_label_2
_geom_angle_atom_site_label_3
_geom_angle
C11 O2 C12 115.0(3)
C14 O4 C15 114.9(2)
C27 O7 C28 115.2(3)
C30 O9 C31 115.6(3)
C1 N1 C4 107.1(2)
C1 N1 C6 132.7(2)
C4 N1 C6 120.1(3)
C5 N2 C7 124.5(3)
C5 N2 C10 123.7(3)
C7 N2 C10 111.5(3)
C14 N3 N4 116.9(2)
C14 N3 C6 124.9(3)
N4 N3 C6 118.2(3)
C11 N4 N3 116.9(3)
C11 N4 H4 116(3)
N3 N4 H4 109(3)
C17 N5 C20 107.6(2)
C17 N5 C22 133.1(2)
C20 N5 C22 119.2(3)
C21 N6 C23 123.7(3)
C21 N6 C26 123.7(3)
C23 N6 C26 112.4(3)
C30 N7 N8 117.5(2)
C30 N7 C22 125.2(3)
N8 N7 C22 117.1(3)
C27 N8 N7 116.5(3)
C27 N8 H8 117(3)
N7 N8 H8 116(3)
N1 C1 C2 108.4(3)
N1 C1 Br1 125.4(2)
C2 C1 Br1 126.0(2)
C1 C2 C3 108.4(3)
C1 C2 Br2 124.4(3)
C3 C2 Br2 127.1(2)
C4 C3 C2 107.0(3)
C4 C3 H3 126.5
C2 C3 H3 126.5
C3 C4 N1 109.1(3)
C3 C4 C5 129.9(3)
N1 C4 C5 121.0(3)
O1 C5 N2 122.9(3)
O1 C5 C4 122.9(3)
N2 C5 C4 114.2(3)
C7 C6 N3 123.1(3)
C7 C6 N1 118.3(3)
N3 C6 N1 118.4(2)
C6 C7 N2 121.6(3)
C6 C7 C8 129.9(3)
N2 C7 C8 108.5(3)
C7 C8 C9 101.8(3)
C7 C8 H8A 111.4
C9 C8 H8A 111.4
C7 C8 H8B 111.4
C9 C8 H8B 111.4
H8A C8 H8B 109.3
C10 C9 C8 104.4(3)
C10 C9 H9A 110.9
C8 C9 H9A 110.9
C10 C9 H9B 110.9
C8 C9 H9B 110.9
H9A C9 H9B 108.9
N2 C10 C9 103.0(3)
N2 C10 H10A 111.2
C9 C10 H10A 111.2
N2 C10 H10B 111.2
C9 C10 H10B 111.2
H10A C10 H10B 109.1
O3 C11 O2 125.7(3)
O3 C11 N4 125.7(3)
O2 C11 N4 108.5(3)
O2 C12 C13 106.1(3)
O2 C12 H12A 110.5
C13 C12 H12A 110.5
O2 C12 H12B 110.5
C13 C12 H12B 110.5
H12A C12 H12B 108.7
C12 C13 H13A 109.5
C12 C13 H13B 109.5
H13A C13 H13B 109.5
C12 C13 H13C 109.5
H13A C13 H13C 109.5
H13B C13 H13C 109.5
O5 C14 O4 125.3(3)
O5 C14 N3 123.1(3)
O4 C14 N3 111.5(2)
O4 C15 C16 107.2(3)
O4 C15 H15A 110.3
C16 C15 H15A 110.3
O4 C15 H15B 110.3
C16 C15 H15B 110.3
H15A C15 H15B 108.5
C15 C16 H16A 109.5
C15 C16 H16B 109.5
H16A C16 H16B 109.5
C15 C16 H16C 109.5
H16A C16 H16C 109.5
H16B C16 H16C 109.5
N5 C17 C18 108.2(3)
N5 C17 Br3 125.4(2)
C18 C17 Br3 126.0(2)
C17 C18 C19 109.3(3)
C17 C18 Br4 124.4(3)
C19 C18 Br4 126.2(2)
C20 C19 C18 106.4(3)
C20 C19 H19 126.8
C18 C19 H19 126.8
C19 C20 N5 108.4(3)
C19 C20 C21 129.6(3)
N5 C20 C21 121.7(3)
O6 C21 N6 122.7(3)
O6 C21 C20 123.2(3)
N6 C21 C20 114.1(3)
C23 C22 N7 123.8(3)
C23 C22 N5 118.3(3)
N7 C22 N5 117.8(2)
C22 C23 N6 122.2(3)
C22 C23 C24 129.6(3)
N6 C23 C24 108.2(3)
C25 C24 C23 103.7(3)
C25 C24 H24A 111.0
C23 C24 H24A 111.0
C25 C24 H24B 111.0
C23 C24 H24B 111.0
H24A C24 H24B 109.0
C26 C25 C24 111.7(3)
C26 C25 H25A 109.3
C24 C25 H25A 109.3
C26 C25 H25B 109.3
C24 C25 H25B 109.3
H25A C25 H25B 107.9
C25 C26 N6 103.3(3)
C25 C26 H26A 111.1
N6 C26 H26A 111.1
C25 C26 H26B 111.1
N6 C26 H26B 111.1
H26A C26 H26B 109.1
O8 C27 O7 126.0(3)
O8 C27 N8 125.1(3)
O7 C27 N8 108.8(3)
O7 C28 C29 109.0(3)
O7 C28 H28A 109.9
C29 C28 H28A 109.9
O7 C28 H28B 109.9
C29 C28 H28B 109.9
H28A C28 H28B 108.3
C28 C29 H29A 109.5
C28 C29 H29B 109.5
H29A C29 H29B 109.5
C28 C29 H29C 109.5
H29A C29 H29C 109.5
H29B C29 H29C 109.5
O10 C30 O9 126.4(3)
O10 C30 N7 123.2(3)
O9 C30 N7 110.4(2)
C32 C31 O9 110.9(4)
C32 C31 H31A 109.5
O9 C31 H31A 109.5
C32 C31 H31B 109.5
O9 C31 H31B 109.5
H31A C31 H31B 108.1
C31 C32 H32A 109.5
C31 C32 H32B 109.5
H32A C32 H32B 109.5
C31 C32 H32C 109.5
H32A C32 H32C 109.5
H32B C32 H32C 109.5

loop_
_geom_bond_atom_site_label_1
_geom_bond_atom_site_label_2
_geom_bond_distance
Br1 C1 1.849(3)
Br2 C2 1.858(3)
Br3 C17 1.867(3)
Br4 C18 1.876(3)
O1 C5 1.224(4)
O2 C11 1.339(4)
O2 C12 1.461(4)
O3 C11 1.205(4)
O4 C14 1.337(4)
O4 C15 1.455(4)
O5 C14 1.210(4)
O6 C21 1.225(4)
O7 C27 1.339(4)
O7 C28 1.452(4)
O8 C27 1.195(4)
O9 C30 1.332(4)
O9 C31 1.455(5)
O10 C30 1.204(4)
N1 C1 1.368(4)
N1 C4 1.402(4)
N1 C6 1.419(4)
N2 C5 1.359(5)
N2 C7 1.398(4)
N2 C10 1.470(5)
N3 C14 1.378(4)
N3 N4 1.395(4)
N3 C6 1.409(4)
N4 C11 1.369(4)
N4 H4 0.85(4)
N5 C17 1.362(4)
N5 C20 1.400(4)
N5 C22 1.428(4)
N6 C21 1.371(4)
N6 C23 1.392(4)
N6 C26 1.474(4)
N7 C30 1.378(4)
N7 N8 1.399(4)
N7 C22 1.408(4)
N8 C27 1.375(4)
N8 H8 0.81(4)
C1 C2 1.379(4)
C2 C3 1.396(5)
C3 C4 1.362(5)
C3 H3 0.9500
C4 C5 1.461(5)
C6 C7 1.334(4)
C7 C8 1.505(5)
C8 C9 1.542(6)
C8 H8A 0.9900
C8 H8B 0.9900
C9 C10 1.514(7)
C9 H9A 0.9900
C9 H9B 0.9900
C10 H10A 0.9900
C10 H10B 0.9900
C12 C13 1.503(6)
C12 H12A 0.9900
C12 H12B 0.9900
C13 H13A 0.9800
C13 H13B 0.9800
C13 H13C 0.9800
C15 C16 1.484(6)
C15 H15A 0.9900
C15 H15B 0.9900
C16 H16A 0.9800
C16 H16B 0.9800
C16 H16C 0.9800
C17 C18 1.371(4)
C18 C19 1.386(5)
C19 C20 1.381(5)
C19 H19 0.9500
C20 C21 1.453(4)
C22 C23 1.329(4)
C23 C24 1.508(4)
C24 C25 1.474(6)
C24 H24A 0.9900
C24 H24B 0.9900
C25 C26 1.456(6)
C25 H25A 0.9900
C25 H25B 0.9900
C26 H26A 0.9900
C26 H26B 0.9900
C28 C29 1.477(6)
C28 H28A 0.9900
C28 H28B 0.9900
C29 H29A 0.9800
C29 H29B 0.9800
C29 H29C 0.9800
C31 C32 1.426(8)
C31 H31A 0.9900
C31 H31B 0.9900
C32 H32A 0.9800
C32 H32B 0.9800
C32 H32C 0.9800

loop_
_geom_hbond_atom_site_label_D
_geom_hbond_atom_site_label_H
_geom_hbond_atom_site_label_A
_geom_hbond_distance_DH
_geom_hbond_distance_HA
_geom_hbond_distance_DA
_geom_hbond_angle_DHA
N4 H4 O10 0.85(4) 2.32(4) 3.146(4) 163(4)
N8 H8 O5 0.81(4) 2.27(4) 3.058(4) 165(4)

loop_
_geom_torsion_atom_site_label_1
_geom_torsion_atom_site_label_2
_geom_torsion_atom_site_label_3
_geom_torsion_atom_site_label_4
_geom_torsion
C14 N3 N4 C11 77.5(4)
C6 N3 N4 C11 -100.3(3)
C30 N7 N8 C27 -78.2(3)
C22 N7 N8 C27 97.9(3)
C4 N1 C1 C2 -1.7(3)
C6 N1 C1 C2 176.1(3)
C4 N1 C1 Br1 173.4(2)
C6 N1 C1 Br1 -8.8(5)
N1 C1 C2 C3 1.4(4)
Br1 C1 C2 C3 -173.8(2)
N1 C1 C2 Br2 178.5(2)
Br1 C1 C2 Br2 3.3(4)
C1 C2 C3 C4 -0.4(4)
Br2 C2 C3 C4 -177.4(3)
C2 C3 C4 N1 -0.6(4)
C2 C3 C4 C5 177.9(3)
C1 N1 C4 C3 1.5(4)
C6 N1 C4 C3 -176.7(3)
C1 N1 C4 C5 -177.2(3)
C6 N1 C4 C5 4.7(4)
C7 N2 C5 O1 177.9(3)
C10 N2 C5 O1 3.9(6)
C7 N2 C5 C4 -3.3(5)
C10 N2 C5 C4 -177.3(3)
C3 C4 C5 O1 -0.4(6)
N1 C4 C5 O1 177.9(3)
C3 C4 C5 N2 -179.2(3)
N1 C4 C5 N2 -0.9(5)
C14 N3 C6 C7 -75.4(4)
N4 N3 C6 C7 102.2(4)
C14 N3 C6 N1 109.2(3)
N4 N3 C6 N1 -73.2(4)
C1 N1 C6 C7 178.0(3)
C4 N1 C6 C7 -4.4(4)
C1 N1 C6 N3 -6.3(5)
C4 N1 C6 N3 171.2(3)
N3 C6 C7 N2 -174.9(3)
N1 C6 C7 N2 0.5(5)
N3 C6 C7 C8 7.4(6)
N1 C6 C7 C8 -177.2(3)
C5 N2 C7 C6 3.6(5)
C10 N2 C7 C6 178.3(3)
C5 N2 C7 C8 -178.3(3)
C10 N2 C7 C8 -3.6(4)
C6 C7 C8 C9 -159.9(4)
N2 C7 C8 C9 22.2(4)
C7 C8 C9 C10 -32.1(4)
C5 N2 C10 C9 157.7(4)
C7 N2 C10 C9 -17.1(4)
C8 C9 C10 N2 30.2(4)
C12 O2 C11 O3 -0.6(5)
C12 O2 C11 N4 -176.6(3)
N3 N4 C11 O3 17.1(5)
N3 N4 C11 O2 -166.9(3)
C11 O2 C12 C13 -178.7(3)
C15 O4 C14 O5 -2.5(5)
C15 O4 C14 N3 177.1(3)
N4 N3 C14 O5 0.5(4)
C6 N3 C14 O5 178.2(3)
N4 N3 C14 O4 -179.2(2)
C6 N3 C14 O4 -1.5(4)
C14 O4 C15 C16 -179.1(4)
C20 N5 C17 C18 0.9(4)
C22 N5 C17 C18 -177.7(3)
C20 N5 C17 Br3 -173.1(2)
C22 N5 C17 Br3 8.3(5)
N5 C17 C18 C19 -0.4(4)
Br3 C17 C18 C19 173.6(2)
N5 C17 C18 Br4 -178.9(2)
Br3 C17 C18 Br4 -5.0(5)
C17 C18 C19 C20 -0.3(4)
Br4 C18 C19 C20 178.2(3)
C18 C19 C20 N5 0.8(4)
C18 C19 C20 C21 -172.8(3)
C17 N5 C20 C19 -1.0(4)
C22 N5 C20 C19 177.7(3)
C17 N5 C20 C21 173.2(3)
C22 N5 C20 C21 -8.1(4)
C23 N6 C21 O6 -175.4(3)
C26 N6 C21 O6 -0.5(5)
C23 N6 C21 C20 6.6(5)
C26 N6 C21 C20 -178.5(3)
C19 C20 C21 O6 -4.2(6)
N5 C20 C21 O6 -177.1(3)
C19 C20 C21 N6 173.8(3)
N5 C20 C21 N6 1.0(4)
C30 N7 C22 C23 71.2(5)
N8 N7 C22 C23 -104.6(4)
C30 N7 C22 N5 -112.2(3)
N8 N7 C22 N5 72.0(4)
C17 N5 C22 C23 -173.8(3)
C20 N5 C22 C23 7.8(4)
C17 N5 C22 N7 9.4(5)
C20 N5 C22 N7 -169.0(3)
N7 C22 C23 N6 176.0(3)
N5 C22 C23 N6 -0.6(5)
N7 C22 C23 C24 -6.1(6)
N5 C22 C23 C24 177.3(3)
C21 N6 C23 C22 -7.1(5)
C26 N6 C23 C22 177.5(3)
C21 N6 C23 C24 174.7(3)
C26 N6 C23 C24 -0.8(4)
C22 C23 C24 C25 177.5(5)
N6 C23 C24 C25 -4.4(5)
C23 C24 C25 C26 8.2(7)
C24 C25 C26 N6 -8.5(7)
C21 N6 C26 C25 -169.8(5)
C23 N6 C26 C25 5.6(5)
C28 O7 C27 O8 -1.2(5)
C28 O7 C27 N8 176.8(3)
N7 N8 C27 O8 -9.8(5)
N7 N8 C27 O7 172.2(3)
C27 O7 C28 C29 162.1(3)
C31 O9 C30 O10 2.1(5)
C31 O9 C30 N7 -177.4(4)
N8 N7 C30 O10 -3.8(4)
C22 N7 C30 O10 -179.6(3)
N8 N7 C30 O9 175.7(2)
C22 N7 C30 O9 0.0(4)
C30 O9 C31 C32 151.8(5)

loop_
_reflns_scale_group_code
_reflns_scale_meas_F
1 1.0

loop_
_cod_related_entry_id
_cod_related_entry_database
_cod_related_entry_code
1 ChemSpider 17254682
